data_1010828
loop_
_publ_author_name
'Ferrari, A'
'Leandro, C'

_publ_section_title 'Cobaltinitriti dei metalli bivalenti.'
_journal_coden_ASTM GCITA9
_journal_name_full 'Gazzetta Chimica Italiana'
_journal_page_first 3
_journal_page_last 10
_journal_volume 69
_journal_year 1939
_chemical_formula_structural 'Pb3 (Co (N O2)6)2 (H2 O)12'
_chemical_formula_sum 'Co2 H24 N12 O36 Pb3'
_chemical_name_systematic 'Lead hexanitrocobaltate dodecahydrate'
_cell_angle_alpha 90
_cell_angle_beta 90
_cell_angle_gamma 90
_cell_formula_units_Z 1
_cell_length_a 10.42
_cell_length_b 10.42
_cell_length_c 10.42
_cell_volume 1131.4
_cod_original_formula_sum 'H24 Co2 N12 O36 Pb3'
_cod_database_code 1010828

loop_
_atom_site_label
_atom_site_fract_x
_atom_site_fract_y
_atom_site_fract_z
? ? ? ?
